data_7133489
loop_
_publ_author_name
'Yamada, Shinji'
'Honda, Yuka'

_publ_section_title
;
 Solid-state [2+2] photodimerization of eniminium salts: stereoselective
 syntheses of 1,3-diacetylcyclobutanes.
;
_journal_issue 72
_journal_name_full 'Chemical communications (Cambridge, England)'
_journal_page_first 9821
_journal_page_last 9824
_journal_paper_doi 10.1039/d4cc03691c
_journal_volume 60
_journal_year 2024
_chemical_formula_moiety 'C15 H20 B F4 N'
_chemical_formula_sum 'C15 H20 B F4 N'
_chemical_formula_weight 301.13
_space_group_crystal_system monoclinic
_space_group_IT_number 14
_space_group_name_Hall '-P 2yn'
_space_group_name_H-M_alt 'P 1 21/n 1'
_atom_sites_solution_hydrogens geom
_atom_sites_solution_primary direct
_atom_sites_solution_secondary difmap
_audit_block_doi 10.5517/ccdc.csd.cc2kl07f
_audit_update_record
;
2024-07-14 deposited with the CCDC.	2024-08-12 downloaded from the CCDC.
;
_cell_angle_alpha 90.0000
_cell_angle_beta 95.164(2)
_cell_angle_gamma 90.0000
_cell_formula_units_Z 4
_cell_length_a 7.5602(3)
_cell_length_b 15.2074(5)
_cell_length_c 12.6685(5)
_cell_measurement_reflns_used 5031
_cell_measurement_temperature 123
_cell_measurement_theta_max 68.06
_cell_measurement_theta_min 3.50
_cell_volume 1450.60(9)
_computing_cell_refinement 'RAPID AUTO'
_computing_data_collection 'RAPID AUTO (Rigaku, ????)'
_computing_data_reduction 'RAPID AUTO'
_computing_molecular_graphics 'CrystalStructure 4.2.1'
_computing_publication_material 'CrystalStructure 4.2.1 (Rigaku, 2016)'
_computing_structure_refinement 'SHELXL Version 2014/7 (Sheldrick, 2008)'
_computing_structure_solution 'SHELXT Version 2014/5 (Sheldrick, 2014)'
_diffrn_ambient_temperature 123
_diffrn_detector_area_resol_mean 10.000
_diffrn_measured_fraction_theta_full 0.997
_diffrn_measured_fraction_theta_max 0.996
_diffrn_measurement_device_type 'Rigaku R-AXIS RAPID'
_diffrn_measurement_method \w
_diffrn_radiation_type 'Cu K\a'
_diffrn_radiation_wavelength 1.54187
_diffrn_reflns_av_R_equivalents 0.0578
_diffrn_reflns_Laue_measured_fraction_full 0.997
_diffrn_reflns_Laue_measured_fraction_max 0.996
_diffrn_reflns_limit_h_max 9
_diffrn_reflns_limit_h_min -9
_diffrn_reflns_limit_k_max 18
_diffrn_reflns_limit_k_min -18
_diffrn_reflns_limit_l_max 15
_diffrn_reflns_limit_l_min -15
_diffrn_reflns_number 16580
_diffrn_reflns_point_group_measured_fraction_full 0.997
_diffrn_reflns_point_group_measured_fraction_max 0.996
_diffrn_reflns_theta_full 67.687
_diffrn_reflns_theta_max 68.245
_diffrn_reflns_theta_min 4.554
_diffrn_standards_number 0
_exptl_absorpt_coefficient_mu 0.985
_exptl_absorpt_correction_T_max 0.952
_exptl_absorpt_correction_T_min 0.809
_exptl_absorpt_correction_type multi-scan
_exptl_absorpt_process_details 'ABSCOR (Rigaku, 1995)'
_exptl_crystal_colour colorless
_exptl_crystal_density_diffrn 1.379
_exptl_crystal_density_method 'not measured'
_exptl_crystal_description unknown
_exptl_crystal_F_000 632.00
_exptl_crystal_size_max 0.250
_exptl_crystal_size_mid 0.100
_exptl_crystal_size_min 0.050
_refine_diff_density_max 0.38
_refine_diff_density_min -0.34
_refine_ls_extinction_method none
_refine_ls_goodness_of_fit_ref 1.198
_refine_ls_hydrogen_treatment constr
_refine_ls_number_parameters 192
_refine_ls_number_reflns 2641
_refine_ls_number_restraints 0
_refine_ls_R_factor_all 0.0998
_refine_ls_R_factor_gt 0.0734
_refine_ls_shift/su_max 0.000
_refine_ls_structure_factor_coef Fsqd
_refine_ls_weighting_details 'w = 1/[\s^2^(Fo^2^)+(0.1448P)^2^] where P=(Fo^2^+2Fc^2^)/3'
_refine_ls_weighting_scheme calc
_refine_ls_wR_factor_gt 0.2250
_refine_ls_wR_factor_ref 0.2621
_reflns_Friedel_coverage 0.000
_reflns_number_gt 1678
_reflns_number_total 2641
_reflns_threshold_expression F^2^>2.0\s(F^2^)
_cod_data_source_file d4cc03691c2.cif
_cod_data_source_block 2-Me-PYRROIMINIUM-BF4-1
_cod_depositor_comments 'Adding full bibliography for 7133484--7133496.cif.'
_cod_database_code 7133489

loop_
_space_group_symop_id
_space_group_symop_operation_xyz
1 +X,+Y,+Z
2 1/2-X,1/2+Y,1/2-Z
3 -X,-Y,-Z
4 -1/2+X,-1/2-Y,-1/2+Z

loop_
_atom_site_label
_atom_site_type_symbol
_atom_site_fract_x
_atom_site_fract_y
_atom_site_fract_z
_atom_site_U_iso_or_equiv
_atom_site_adp_type
_atom_site_occupancy
_atom_site_site_symmetry_order
_atom_site_calc_flag
_atom_site_refinement_flags_posn
_atom_site_refinement_flags_adp
_atom_site_refinement_flags_occupancy
_atom_site_disorder_assembly
_atom_site_disorder_group
F1 F 0.5067(3) 0.80299(13) 0.40475(16) 0.0628(7) Uani 1 1 d . . . . .
F2 F 0.5002(3) 0.76393(13) 0.57816(17) 0.0680(7) Uani 1 1 d . . . . .
F3 F 0.3537(3) 0.88416(12) 0.51186(14) 0.0702(8) Uani 1 1 d . . . . .
F4 F 0.2564(3) 0.74799(15) 0.46172(18) 0.0722(7) Uani 1 1 d . . . . .
N1 N 0.3705(3) 0.55176(16) 0.22467(19) 0.0405(7) Uani 1 1 d . . . . .
C1 C 0.3397(5) 0.3964(2) 0.2575(3) 0.0495(9) Uani 1 1 d . . . . .
H1A H 0.3771 0.3589 0.3184 0.059 Uiso 1 1 calc R U . . .
H1B H 0.4231 0.3896 0.2031 0.059 Uiso 1 1 calc R U . . .
H1C H 0.2204 0.3791 0.2281 0.059 Uiso 1 1 calc R U . . .
C2 C 0.3374(4) 0.4906(2) 0.2924(2) 0.0401(8) Uani 1 1 d . . . . .
C3 C 0.2949(4) 0.5153(2) 0.3960(3) 0.0459(8) Uani 1 1 d . . . . .
H3 H 0.2926 0.5762 0.4125 0.055 Uiso 1 1 calc R U . . .
C4 C 0.2585(4) 0.4586(2) 0.4705(3) 0.0475(9) Uani 1 1 d . . . . .
H4 H 0.2629 0.3980 0.4527 0.057 Uiso 1 1 calc R U . . .
C5 C 0.2119(4) 0.4799(2) 0.5781(3) 0.0436(8) Uani 1 1 d . . . . .
C6 C 0.1529(4) 0.4129(2) 0.6444(2) 0.0409(8) Uani 1 1 d . . . . .
C7 C 0.1111(4) 0.4354(2) 0.7458(2) 0.0452(8) Uani 1 1 d . . . . .
H7 H 0.0733 0.3906 0.7909 0.054 Uiso 1 1 calc R U . . .
C8 C 0.1230(4) 0.5208(2) 0.7826(3) 0.0477(9) Uani 1 1 d . . . . .
H8 H 0.0923 0.5345 0.8518 0.057 Uiso 1 1 calc R U . . .
C9 C 0.1807(5) 0.5868(2) 0.7170(3) 0.0494(9) Uani 1 1 d . . . . .
H9 H 0.1903 0.6457 0.7417 0.059 Uiso 1 1 calc R U . . .
C10 C 0.2238(4) 0.5662(2) 0.6160(3) 0.0478(9) Uani 1 1 d . . . . .
H10 H 0.2621 0.6116 0.5717 0.057 Uiso 1 1 calc R U . . .
C11 C 0.1313(4) 0.3193(2) 0.6081(3) 0.0507(9) Uani 1 1 d . . . . .
H11A H 0.0434 0.3165 0.5464 0.061 Uiso 1 1 calc R U . . .
H11B H 0.0909 0.2834 0.6655 0.061 Uiso 1 1 calc R U . . .
H11C H 0.2455 0.2969 0.5886 0.061 Uiso 1 1 calc R U . . .
C12 C 0.4091(5) 0.5358(2) 0.1123(2) 0.0471(9) Uani 1 1 d . . . . .
H12A H 0.3203 0.4955 0.0762 0.057 Uiso 1 1 calc R U . . .
H12B H 0.5290 0.5103 0.1093 0.057 Uiso 1 1 calc R U . . .
C13 C 0.3978(5) 0.6256(2) 0.0628(3) 0.0500(9) Uani 1 1 d . . . . .
H13A H 0.2742 0.6396 0.0355 0.060 Uiso 1 1 calc R U . . .
H13B H 0.4751 0.6298 0.0040 0.060 Uiso 1 1 calc R U . . .
C14 C 0.4615(5) 0.6868(2) 0.1529(3) 0.0530(9) Uani 1 1 d . . . . .
H14A H 0.4186 0.7476 0.1389 0.064 Uiso 1 1 calc R U . . .
H14B H 0.5928 0.6874 0.1642 0.064 Uiso 1 1 calc R U . . .
C15 C 0.3797(4) 0.64715(19) 0.2483(2) 0.0449(8) Uani 1 1 d . . . . .
H15A H 0.4554 0.6587 0.3147 0.054 Uiso 1 1 calc R U . . .
H15B H 0.2598 0.6716 0.2549 0.054 Uiso 1 1 calc R U . . .
B1 B 0.4027(6) 0.8002(2) 0.4907(3) 0.0456(9) Uani 1 1 d . . . . .

loop_
_atom_site_aniso_label
_atom_site_aniso_U_11
_atom_site_aniso_U_22
_atom_site_aniso_U_33
_atom_site_aniso_U_23
_atom_site_aniso_U_13
_atom_site_aniso_U_12
F1 0.0658(15) 0.0666(15) 0.0580(13) -0.0021(10) 0.0156(11) -0.0022(10)
F2 0.0807(17) 0.0600(14) 0.0605(14) 0.0160(10) -0.0095(12) 0.0062(11)
F3 0.115(2) 0.0483(12) 0.0460(12) -0.0033(9) -0.0018(12) 0.0204(11)
F4 0.0641(16) 0.0834(16) 0.0692(15) -0.0069(11) 0.0063(12) -0.0205(12)
N1 0.0473(17) 0.0349(14) 0.0386(15) -0.0016(11) 0.0001(12) -0.0003(12)
C1 0.055(2) 0.0446(19) 0.0471(19) 0.0004(15) -0.0029(16) 0.0015(16)
C2 0.0324(18) 0.0452(18) 0.0416(17) -0.0018(14) -0.0030(14) 0.0020(14)
C3 0.052(2) 0.0438(18) 0.0418(18) -0.0009(14) 0.0018(15) 0.0005(15)
C4 0.050(2) 0.0474(18) 0.0449(19) -0.0020(15) 0.0031(16) -0.0003(16)
C5 0.047(2) 0.0419(17) 0.0416(18) -0.0003(14) 0.0031(15) 0.0058(15)
C6 0.0376(19) 0.0424(17) 0.0415(18) 0.0049(14) -0.0029(14) 0.0013(14)
C7 0.047(2) 0.050(2) 0.0377(17) 0.0042(14) -0.0005(15) 0.0058(15)
C8 0.047(2) 0.057(2) 0.0384(17) 0.0012(15) -0.0002(15) 0.0067(16)
C9 0.056(2) 0.0480(19) 0.0436(19) -0.0012(15) -0.0006(16) 0.0029(16)
C10 0.056(2) 0.0417(18) 0.0451(19) 0.0014(14) 0.0040(16) 0.0026(15)
C11 0.050(2) 0.051(2) 0.051(2) 0.0007(16) 0.0045(16) -0.0041(16)
C12 0.061(2) 0.0450(18) 0.0351(17) -0.0066(14) 0.0029(16) 0.0027(16)
C13 0.063(2) 0.051(2) 0.0364(17) -0.0026(15) 0.0058(16) 0.0051(17)
C14 0.071(3) 0.0433(19) 0.0451(19) 0.0006(15) 0.0057(17) 0.0017(17)
C15 0.061(2) 0.0329(17) 0.0408(18) -0.0036(13) 0.0065(16) 0.0001(15)
B1 0.053(3) 0.043(2) 0.0405(19) 0.0026(16) 0.0047(17) 0.0029(18)

loop_
_atom_type_symbol
_atom_type_description
_atom_type_scat_dispersion_real
_atom_type_scat_dispersion_imag
_atom_type_scat_source
C C 0.0181 0.0091
;
International Tables for Crystallography
(Vol. C, Tables 4.2.6.8 and 6.1.1.4)
;
H H 0.0000 0.0000
;
International Tables for Crystallography
(Vol. C, Table 6.1.1.4)
;
N N 0.0311 0.0180
;
International Tables for Crystallography
(Vol. C, Tables 4.2.6.8 and 6.1.1.4)
;
B B 0.0090 0.0039
;
International Tables for Crystallography
(Vol. C, Tables 4.2.6.8 and 6.1.1.4)
;
F F 0.0727 0.0534
;
International Tables for Crystallography
(Vol. C, Tables 4.2.6.8 and 6.1.1.4)
;

loop_
_geom_angle_atom_site_label_1
_geom_angle_atom_site_label_2
_geom_angle_atom_site_label_3
_geom_angle
_geom_angle_site_symmetry_1
_geom_angle_site_symmetry_3
_geom_angle_publ_flag
C2 N1 C15 125.0(3) . . ?
C2 N1 C12 125.0(3) . . ?
C15 N1 C12 109.9(2) . . ?
C2 C1 H1A 109.5 . . ?
C2 C1 H1B 109.5 . . ?
H1A C1 H1B 109.5 . . ?
C2 C1 H1C 109.5 . . ?
H1A C1 H1C 109.5 . . ?
H1B C1 H1C 109.5 . . ?
N1 C2 C3 119.2(3) . . ?
N1 C2 C1 118.6(3) . . ?
C3 C2 C1 122.1(3) . . ?
C4 C3 C2 124.1(3) . . ?
C4 C3 H3 117.9 . . ?
C2 C3 H3 117.9 . . ?
C3 C4 C5 126.7(3) . . ?
C3 C4 H4 116.7 . . ?
C5 C4 H4 116.7 . . ?
C10 C5 C6 119.0(3) . . ?
C10 C5 C4 120.7(3) . . ?
C6 C5 C4 120.3(3) . . ?
C7 C6 C5 118.7(3) . . ?
C7 C6 C11 119.2(3) . . ?
C5 C6 C11 122.0(3) . . ?
C8 C7 C6 122.0(3) . . ?
C8 C7 H7 119.0 . . ?
C6 C7 H7 119.0 . . ?
C7 C8 C9 119.2(3) . . ?
C7 C8 H8 120.4 . . ?
C9 C8 H8 120.4 . . ?
C10 C9 C8 120.0(3) . . ?
C10 C9 H9 120.0 . . ?
C8 C9 H9 120.0 . . ?
C9 C10 C5 121.1(3) . . ?
C9 C10 H10 119.4 . . ?
C5 C10 H10 119.4 . . ?
C6 C11 H11A 109.5 . . ?
C6 C11 H11B 109.5 . . ?
H11A C11 H11B 109.5 . . ?
C6 C11 H11C 109.5 . . ?
H11A C11 H11C 109.5 . . ?
H11B C11 H11C 109.5 . . ?
N1 C12 C13 103.9(2) . . ?
N1 C12 H12A 111.0 . . ?
C13 C12 H12A 111.0 . . ?
N1 C12 H12B 111.0 . . ?
C13 C12 H12B 111.0 . . ?
H12A C12 H12B 109.0 . . ?
C12 C13 C14 104.0(3) . . ?
C12 C13 H13A 111.0 . . ?
C14 C13 H13A 111.0 . . ?
C12 C13 H13B 111.0 . . ?
C14 C13 H13B 111.0 . . ?
H13A C13 H13B 109.0 . . ?
C13 C14 C15 103.2(3) . . ?
C13 C14 H14A 111.1 . . ?
C15 C14 H14A 111.1 . . ?
C13 C14 H14B 111.1 . . ?
C15 C14 H14B 111.1 . . ?
H14A C14 H14B 109.1 . . ?
N1 C15 C14 104.0(2) . . ?
N1 C15 H15A 111.0 . . ?
C14 C15 H15A 111.0 . . ?
N1 C15 H15B 111.0 . . ?
C14 C15 H15B 111.0 . . ?
H15A C15 H15B 109.0 . . ?
F3 B1 F4 111.4(3) . . ?
F3 B1 F2 110.5(3) . . ?
F4 B1 F2 109.8(3) . . ?
F3 B1 F1 107.8(3) . . ?
F4 B1 F1 107.6(3) . . ?
F2 B1 F1 109.8(3) . . ?

loop_
_geom_bond_atom_site_label_1
_geom_bond_atom_site_label_2
_geom_bond_distance
_geom_bond_site_symmetry_2
_geom_bond_publ_flag
F1 B1 1.400(4) . ?
F2 B1 1.388(4) . ?
F3 B1 1.363(4) . ?
F4 B1 1.384(5) . ?
N1 C2 1.305(4) . ?
N1 C15 1.482(4) . ?
N1 C12 1.498(4) . ?
C1 C2 1.499(4) . ?
C1 H1A 0.9800 . ?
C1 H1B 0.9800 . ?
C1 H1C 0.9800 . ?
C2 C3 1.430(4) . ?
C3 C4 1.325(4) . ?
C3 H3 0.9500 . ?
C4 C5 1.474(4) . ?
C4 H4 0.9500 . ?
C5 C10 1.398(4) . ?
C5 C6 1.418(4) . ?
C6 C7 1.392(4) . ?
C6 C11 1.502(4) . ?
C7 C8 1.380(5) . ?
C7 H7 0.9500 . ?
C8 C9 1.399(5) . ?
C8 H8 0.9500 . ?
C9 C10 1.384(4) . ?
C9 H9 0.9500 . ?
C10 H10 0.9500 . ?
C11 H11A 0.9800 . ?
C11 H11B 0.9800 . ?
C11 H11C 0.9800 . ?
C12 C13 1.503(4) . ?
C12 H12A 0.9900 . ?
C12 H12B 0.9900 . ?
C13 C14 1.517(4) . ?
C13 H13A 0.9900 . ?
C13 H13B 0.9900 . ?
C14 C15 1.530(4) . ?
C14 H14A 0.9900 . ?
C14 H14B 0.9900 . ?
C15 H15A 0.9900 . ?
C15 H15B 0.9900 . ?

loop_
_geom_torsion_atom_site_label_1
_geom_torsion_atom_site_label_2
_geom_torsion_atom_site_label_3
_geom_torsion_atom_site_label_4
_geom_torsion
_geom_torsion_site_symmetry_1
_geom_torsion_site_symmetry_2
_geom_torsion_site_symmetry_3
_geom_torsion_site_symmetry_4
_geom_torsion_publ_flag
C15 N1 C2 C3 4.3(5) . . . . ?
C12 N1 C2 C3 -177.3(3) . . . . ?
C15 N1 C2 C1 -177.6(3) . . . . ?
C12 N1 C2 C1 0.8(5) . . . . ?
N1 C2 C3 C4 179.7(3) . . . . ?
C1 C2 C3 C4 1.7(5) . . . . ?
C2 C3 C4 C5 -179.2(3) . . . . ?
C3 C4 C5 C10 -8.1(5) . . . . ?
C3 C4 C5 C6 171.4(3) . . . . ?
C10 C5 C6 C7 -0.8(5) . . . . ?
C4 C5 C6 C7 179.6(3) . . . . ?
C10 C5 C6 C11 178.1(3) . . . . ?
C4 C5 C6 C11 -1.5(5) . . . . ?
C5 C6 C7 C8 1.0(5) . . . . ?
C11 C6 C7 C8 -178.0(3) . . . . ?
C6 C7 C8 C9 -0.8(5) . . . . ?
C7 C8 C9 C10 0.5(5) . . . . ?
C8 C9 C10 C5 -0.4(5) . . . . ?
C6 C5 C10 C9 0.6(5) . . . . ?
C4 C5 C10 C9 -179.8(3) . . . . ?
C2 N1 C12 C13 168.1(3) . . . . ?
C15 N1 C12 C13 -13.3(3) . . . . ?
N1 C12 C13 C14 32.3(3) . . . . ?
C12 C13 C14 C15 -39.3(3) . . . . ?
C2 N1 C15 C14 167.8(3) . . . . ?
C12 N1 C15 C14 -10.9(3) . . . . ?
C13 C14 C15 N1 30.5(3) . . . . ?
